data_1519332
loop_
_publ_author_name
'Hursthouse, Michael B.'
'Light, Mark E.'
'Chapman, C. P.'
'Camiolo, S.'
'Gale, Phil A.'

_publ_section_title
;
 5,10-dioxo-N,N',1,2,6,7-hexaphenyl-5H,10H-dipyrrolo[1,2-a:1',2'-d]pyrazine-3,
 8-dicarboxamide dimethylsulfoxide solvate
;
_journal_name_full 'Crystal Structure Report Archive'
_journal_page_first 112
_journal_year 2001
_chemical_formula_sum 'C52 H44 N4 O6 S2'
_chemical_formula_weight 885.03
_space_group_IT_number 14
_symmetry_cell_setting monoclinic
_symmetry_space_group_name_Hall '-P 2ybc'
_symmetry_space_group_name_H-M 'P 1 21/c 1'
_atom_sites_solution_hydrogens geom
_atom_sites_solution_primary direct
_atom_sites_solution_secondary difmap
_cell_angle_alpha 90.00
_cell_angle_beta 109.970(3)
_cell_angle_gamma 90.00
_cell_formula_units_Z 2
_cell_length_a 16.4380(3)
_cell_length_b 7.82380(10)
_cell_length_c 18.1280(3)
_cell_measurement_reflns_used 6766
_cell_measurement_temperature 150(2)
_cell_measurement_theta_max 26.02
_cell_measurement_theta_min 1.00
_cell_volume 2191.22(7)
_computing_cell_refinement 'DENZO (Otwinowski & Minor, 1997) & COLLECT (Hooft, 1998)'
_computing_data_collection 'COLLECT (Hooft, 1998)'
_computing_data_reduction 'DENZO (Otwinowski & Minor, 1997) & COLLECT (Hooft, 1998)'
_computing_structure_refinement 'SHELXL-97 (Sheldrick, 1997)'
_computing_structure_solution 'SHELXS-97 (Sheldrick, 1990)'
_diffrn_ambient_temperature 150(2)
_diffrn_detector_area_resol_mean 9.091
_diffrn_measured_fraction_theta_full 0.994
_diffrn_measured_fraction_theta_max 0.994
_diffrn_measurement_device_type 'Bruker-Nonius KappaCCD'
_diffrn_measurement_method '\F & \w scans'
_diffrn_radiation_monochromator graphite
_diffrn_radiation_source 'Bruker-Nonius FR591 rotating anode'
_diffrn_radiation_type MoK\a
_diffrn_radiation_wavelength 0.71073
_diffrn_reflns_av_R_equivalents 0.1479
_diffrn_reflns_av_sigmaI/netI 0.1541
_diffrn_reflns_limit_h_max 19
_diffrn_reflns_limit_h_min -19
_diffrn_reflns_limit_k_max 9
_diffrn_reflns_limit_k_min -9
_diffrn_reflns_limit_l_max 21
_diffrn_reflns_limit_l_min -20
_diffrn_reflns_number 12475
_diffrn_reflns_theta_full 25.02
_diffrn_reflns_theta_max 25.02
_diffrn_reflns_theta_min 2.92
_exptl_absorpt_coefficient_mu 0.179
_exptl_absorpt_correction_T_max 0.9858
_exptl_absorpt_correction_T_min 0.9736
_exptl_absorpt_correction_type multi-scan
_exptl_absorpt_process_details 'SORTAV (Blessing, 1997)'
_exptl_crystal_colour colourless
_exptl_crystal_density_diffrn 1.341
_exptl_crystal_density_method 'not measured'
_exptl_crystal_description 'hexagonal prism'
_exptl_crystal_F_000 928
_exptl_crystal_size_max 0.15
_exptl_crystal_size_mid 0.10
_exptl_crystal_size_min 0.08
_refine_diff_density_max 0.315
_refine_diff_density_min -0.313
_refine_diff_density_rms 0.079
_refine_ls_extinction_coef 0.0032(8)
_refine_ls_extinction_expression Fc^*^=kFc[1+0.001xFc^2^\l^3^/sin(2\q)]^-1/4^
_refine_ls_extinction_method SHELXL
_refine_ls_goodness_of_fit_ref 0.947
_refine_ls_hydrogen_treatment constr
_refine_ls_matrix_type full
_refine_ls_number_parameters 290
_refine_ls_number_reflns 3848
_refine_ls_number_restraints 0
_refine_ls_restrained_S_all 0.947
_refine_ls_R_factor_all 0.1481
_refine_ls_R_factor_gt 0.0580
_refine_ls_shift/su_max 0.000
_refine_ls_shift/su_mean 0.000
_refine_ls_structure_factor_coef Fsqd
_refine_ls_weighting_details 'calc w=1/[\s^2^(Fo^2^)+(0.0413P)^2^+0.0000P] where P=(Fo^2^+2Fc^2^)/3'
_refine_ls_weighting_scheme calc
_refine_ls_wR_factor_gt 0.1088
_refine_ls_wR_factor_ref 0.1363
_reflns_number_gt 1938
_reflns_number_total 3848
_reflns_threshold_expression >2sigma(I)
_cod_data_source_file eCrystal-112.cif
_cod_data_source_block 01sot025
_cod_depositor_comments
;
Citation :
Hursthouse, Michael B. and Light, Mark E. and Chapman, C. P. and 
Camiolo, S. and Gale, Phil A. (2001) 
University of Southampton, Crystal Structure Report Archive. 
(doi:10.5258/ecrystals/112)

More at:
http://ecrystals.chem.soton.ac.uk/112/

The following automatic conversions were performed:

'_symmetry_cell_setting' value 'Monoclinic' changed to 'monoclinic'
according to the built-in table from CIF Core dictionary named
'cif_core.dic' version 2.4.1 from 2010-06-29.

Automatic conversion script
Id: cif_fix_values 3105 2015-03-04 15:46:00Z robertas 
;
_cod_original_cell_volume 2191.22(6)
_cod_original_sg_symbol_H-M P2(1)/c
_cod_database_code 1519332

loop_
_symmetry_equiv_pos_as_xyz
'x, y, z'
'-x, y+1/2, -z+1/2'
'-x, -y, -z'
'x, -y-1/2, z-1/2'

loop_
_atom_site_label
_atom_site_type_symbol
_atom_site_fract_x
_atom_site_fract_y
_atom_site_fract_z
_atom_site_U_iso_or_equiv
_atom_site_adp_type
_atom_site_occupancy
_atom_site_symmetry_multiplicity
_atom_site_calc_flag
_atom_site_refinement_flags
_atom_site_disorder_assembly
_atom_site_disorder_group
C1 C 0.0474(2) 1.0144(5) -0.0879(2) 0.0357(10) Uani 1 1 d . . .
H1 H 0.0297 1.0124 -0.0432 0.043 Uiso 1 1 calc R . .
C2 C 0.0374(3) 1.1618(5) -0.1313(2) 0.0395(11) Uani 1 1 d . . .
H2 H 0.0122 1.2598 -0.1168 0.047 Uiso 1 1 calc R . .
C3 C 0.0636(2) 1.1684(5) -0.1958(2) 0.0357(10) Uani 1 1 d . . .
H3 H 0.0572 1.2705 -0.2255 0.043 Uiso 1 1 calc R . .
C4 C 0.0989(2) 1.0262(5) -0.2162(2) 0.0375(10) Uani 1 1 d . . .
H4 H 0.1164 1.0290 -0.2610 0.045 Uiso 1 1 calc R . .
C5 C 0.1096(2) 0.8775(5) -0.1724(2) 0.0347(10) Uani 1 1 d . . .
H5 H 0.1357 0.7803 -0.1866 0.042 Uiso 1 1 calc R . .
C6 C 0.0824(2) 0.8697(4) -0.10796(19) 0.0241(9) Uani 1 1 d . . .
C7 C 0.0992(2) 0.7134(4) -0.0591(2) 0.0261(9) Uani 1 1 d . . .
C8 C 0.1815(2) 0.6296(5) -0.0263(2) 0.0262(9) Uani 1 1 d . . .
C9 C 0.2641(2) 0.6900(5) -0.0340(2) 0.0292(9) Uani 1 1 d . . .
C10 C 0.2876(2) 0.8605(5) -0.0224(2) 0.0315(9) Uani 1 1 d . . .
H10 H 0.2507 0.9388 -0.0089 0.038 Uiso 1 1 calc R . .
C11 C 0.3638(3) 0.9188(5) -0.0300(2) 0.0408(11) Uani 1 1 d . . .
H11 H 0.3792 1.0360 -0.0215 0.049 Uiso 1 1 calc R . .
C12 C 0.4173(3) 0.8052(6) -0.0499(2) 0.0432(11) Uani 1 1 d . . .
H12 H 0.4695 0.8448 -0.0555 0.052 Uiso 1 1 calc R . .
C13 C 0.3955(3) 0.6366(6) -0.0616(2) 0.0433(11) Uani 1 1 d . . .
H13 H 0.4326 0.5595 -0.0754 0.052 Uiso 1 1 calc R . .
C14 C 0.3192(2) 0.5771(5) -0.0535(2) 0.0355(10) Uani 1 1 d . . .
H14 H 0.3047 0.4593 -0.0611 0.043 Uiso 1 1 calc R . .
C15 C 0.1724(2) 0.4932(4) 0.0168(2) 0.0260(9) Uani 1 1 d . . .
C16 C 0.2427(2) 0.3756(5) 0.0659(2) 0.0273(9) Uani 1 1 d . . .
C17 C 0.3501(2) 0.3543(4) 0.1993(2) 0.0270(9) Uani 1 1 d . . .
C18 C 0.3535(2) 0.3623(5) 0.2767(2) 0.0345(10) Uani 1 1 d . . .
H18 H 0.3086 0.4180 0.2894 0.041 Uiso 1 1 calc R . .
C19 C 0.4224(3) 0.2892(5) 0.3358(2) 0.0412(11) Uani 1 1 d . . .
H19 H 0.4247 0.2956 0.3888 0.049 Uiso 1 1 calc R . .
C20 C 0.4876(3) 0.2074(5) 0.3179(2) 0.0444(11) Uani 1 1 d . . .
H20 H 0.5342 0.1559 0.3582 0.053 Uiso 1 1 calc R . .
C21 C 0.4846(3) 0.2008(5) 0.2410(3) 0.0407(11) Uani 1 1 d . . .
H21 H 0.5298 0.1451 0.2287 0.049 Uiso 1 1 calc R . .
C22 C 0.4168(2) 0.2741(5) 0.1815(2) 0.0341(10) Uani 1 1 d . . .
H22 H 0.4157 0.2697 0.1288 0.041 Uiso 1 1 calc R . .
C23 C 0.0419(2) 0.6198(4) -0.0338(2) 0.0245(8) Uani 1 1 d . . .
C24 C 0.0513(2) 0.3636(5) 0.0511(2) 0.0267(9) Uani 1 1 d . . .
C25 C 0.1821(3) 0.0021(5) 0.2281(2) 0.0443(11) Uani 1 1 d . . .
H25A H 0.1213 0.0064 0.2246 0.066 Uiso 1 1 calc R . .
H25B H 0.2020 0.1177 0.2223 0.066 Uiso 1 1 calc R . .
H25C H 0.2173 -0.0445 0.2792 0.066 Uiso 1 1 calc R . .
C26 C 0.3052(3) -0.1090(6) 0.1749(3) 0.0608(14) Uani 1 1 d . . .
H26A H 0.3236 -0.1766 0.1379 0.091 Uiso 1 1 calc R . .
H26B H 0.3352 -0.1498 0.2285 0.091 Uiso 1 1 calc R . .
H26C H 0.3193 0.0116 0.1710 0.091 Uiso 1 1 calc R . .
N1 N 0.08678(18) 0.4845(4) 0.01327(15) 0.0261(7) Uani 1 1 d . . .
N2 N 0.27893(18) 0.4315(4) 0.14085(16) 0.0280(8) Uani 1 1 d . . .
H2A H 0.2564 0.5233 0.1543 0.034 Uiso 1 1 calc R . .
O1 O 0.26676(17) 0.2535(3) 0.03694(15) 0.0396(7) Uani 1 1 d . . .
O2 O 0.09690(15) 0.2546(3) 0.09309(15) 0.0353(7) Uani 1 1 d . . .
O3 O 0.17930(17) -0.3104(3) 0.17452(17) 0.0441(8) Uani 1 1 d . . .
S1 S 0.19217(7) -0.13097(13) 0.15206(6) 0.0384(3) Uani 1 1 d . . .

loop_
_atom_site_aniso_label
_atom_site_aniso_U_11
_atom_site_aniso_U_22
_atom_site_aniso_U_33
_atom_site_aniso_U_23
_atom_site_aniso_U_13
_atom_site_aniso_U_12
C1 0.037(3) 0.033(3) 0.043(2) 0.003(2) 0.022(2) 0.004(2)
C2 0.041(3) 0.030(3) 0.052(3) 0.004(2) 0.020(2) 0.005(2)
C3 0.029(3) 0.035(3) 0.041(2) 0.011(2) 0.0083(19) -0.002(2)
C4 0.032(3) 0.048(3) 0.033(2) 0.008(2) 0.0122(19) -0.002(2)
C5 0.027(2) 0.039(3) 0.037(2) 0.001(2) 0.0097(18) 0.005(2)
C6 0.016(2) 0.024(2) 0.029(2) -0.0003(18) 0.0035(16) -0.0039(18)
C7 0.025(2) 0.024(2) 0.028(2) 0.0009(17) 0.0067(17) -0.0012(18)
C8 0.022(2) 0.026(2) 0.031(2) -0.0017(18) 0.0094(17) -0.0003(19)
C9 0.021(2) 0.031(2) 0.034(2) 0.0034(17) 0.0063(18) 0.0000(19)
C10 0.023(2) 0.036(2) 0.035(2) -0.0002(19) 0.0086(18) -0.003(2)
C11 0.032(3) 0.044(3) 0.043(2) -0.003(2) 0.010(2) -0.013(2)
C12 0.024(3) 0.062(3) 0.045(3) 0.002(2) 0.013(2) -0.007(2)
C13 0.032(3) 0.051(3) 0.050(3) -0.003(2) 0.018(2) 0.009(2)
C14 0.029(3) 0.037(3) 0.039(2) -0.0031(19) 0.0094(19) 0.002(2)
C15 0.018(2) 0.024(2) 0.034(2) -0.0005(18) 0.0062(17) -0.0006(18)
C16 0.020(2) 0.023(2) 0.038(2) 0.005(2) 0.0084(18) -0.0022(19)
C17 0.018(2) 0.023(2) 0.035(2) 0.0003(18) 0.0025(17) 0.0011(18)
C18 0.031(3) 0.034(2) 0.039(2) 0.000(2) 0.0125(19) 0.004(2)
C19 0.039(3) 0.044(3) 0.037(2) 0.004(2) 0.007(2) 0.004(2)
C20 0.031(3) 0.043(3) 0.047(3) 0.005(2) -0.003(2) 0.009(2)
C21 0.024(3) 0.040(3) 0.053(3) 0.002(2) 0.007(2) 0.007(2)
C22 0.028(3) 0.035(2) 0.040(2) -0.0006(19) 0.013(2) 0.002(2)
C23 0.018(2) 0.019(2) 0.032(2) 0.0023(18) 0.0031(16) 0.0018(18)
C24 0.023(2) 0.023(2) 0.031(2) 0.0016(19) 0.0051(17) -0.0014(19)
C25 0.050(3) 0.038(3) 0.042(2) 0.001(2) 0.011(2) 0.005(2)
C26 0.043(3) 0.056(3) 0.095(4) -0.012(3) 0.039(3) -0.014(3)
N1 0.0172(19) 0.0256(18) 0.0306(18) 0.0044(14) 0.0019(14) 0.0037(15)
N2 0.0198(19) 0.0257(18) 0.0353(19) -0.0014(15) 0.0052(15) 0.0055(14)
O1 0.0333(18) 0.0336(17) 0.0437(17) -0.0078(14) 0.0025(13) 0.0103(14)
O2 0.0211(16) 0.0329(16) 0.0464(17) 0.0148(14) 0.0046(13) 0.0041(13)
O3 0.0389(19) 0.0322(17) 0.070(2) -0.0018(14) 0.0298(15) 0.0034(14)
S1 0.0379(7) 0.0357(6) 0.0409(6) 0.0004(5) 0.0125(5) 0.0061(6)

loop_
_atom_type_symbol
_atom_type_description
_atom_type_scat_dispersion_real
_atom_type_scat_dispersion_imag
_atom_type_scat_source
C C 0.0033 0.0016 'International Tables Vol C Tables 4.2.6.8 and 6.1.1.4'
H H 0.0000 0.0000 'International Tables Vol C Tables 4.2.6.8 and 6.1.1.4'
N N 0.0061 0.0033 'International Tables Vol C Tables 4.2.6.8 and 6.1.1.4'
O O 0.0106 0.0060 'International Tables Vol C Tables 4.2.6.8 and 6.1.1.4'
S S 0.1246 0.1234 'International Tables Vol C Tables 4.2.6.8 and 6.1.1.4'

loop_
_geom_angle_atom_site_label_1
_geom_angle_atom_site_label_2
_geom_angle_atom_site_label_3
_geom_angle
_geom_angle_site_symmetry_1
_geom_angle_site_symmetry_3
C6 C1 C2 121.3(4) . .
C1 C2 C3 120.4(4) . .
C4 C3 C2 119.1(4) . .
C3 C4 C5 120.8(4) . .
C4 C5 C6 120.4(4) . .
C1 C6 C5 118.1(3) . .
C1 C6 C7 122.1(3) . .
C5 C6 C7 119.5(3) . .
C23 C7 C8 105.7(3) . .
C23 C7 C6 128.7(3) . .
C8 C7 C6 125.5(3) . .
C15 C8 C7 108.8(3) . .
C15 C8 C9 125.8(3) . .
C7 C8 C9 125.2(3) . .
C10 C9 C14 118.5(3) . .
C10 C9 C8 120.5(3) . .
C14 C9 C8 121.0(3) . .
C11 C10 C9 121.1(4) . .
C10 C11 C12 119.5(4) . .
C13 C12 C11 120.4(4) . .
C12 C13 C14 120.3(4) . .
C13 C14 C9 120.1(4) . .
C8 C15 N1 108.7(3) . .
C8 C15 C16 127.3(3) . .
N1 C15 C16 123.8(3) . .
O1 C16 N2 126.0(3) . .
O1 C16 C15 121.3(3) . .
N2 C16 C15 112.4(3) . .
C18 C17 C22 119.5(3) . .
C18 C17 N2 118.3(3) . .
C22 C17 N2 122.2(3) . .
C17 C18 C19 120.2(4) . .
C20 C19 C18 120.2(4) . .
C19 C20 C21 119.6(4) . .
C20 C21 C22 120.9(4) . .
C21 C22 C17 119.6(4) . .
C7 C23 N1 109.0(3) . .
C7 C23 C24 131.4(3) . 3_565
N1 C23 C24 119.6(3) . 3_565
O2 C24 N1 120.4(3) . .
O2 C24 C23 125.1(3) . 3_565
N1 C24 C23 114.5(3) . 3_565
C15 N1 C23 107.8(3) . .
C15 N1 C24 126.4(3) . .
C23 N1 C24 125.8(3) . .
C16 N2 C17 125.4(3) . .
O3 S1 C26 105.21(19) . .
O3 S1 C25 106.20(17) . .
C26 S1 C25 97.5(2) . .

loop_
_geom_bond_atom_site_label_1
_geom_bond_atom_site_label_2
_geom_bond_distance
_geom_bond_site_symmetry_2
C1 C6 1.374(5) .
C1 C2 1.374(5) .
C2 C3 1.379(5) .
C3 C4 1.363(5) .
C4 C5 1.386(5) .
C5 C6 1.387(5) .
C6 C7 1.479(5) .
C7 C23 1.389(5) .
C7 C8 1.438(5) .
C8 C15 1.360(5) .
C8 C9 1.488(5) .
C9 C10 1.385(5) .
C9 C14 1.394(5) .
C10 C11 1.383(5) .
C11 C12 1.383(5) .
C12 C13 1.364(5) .
C13 C14 1.392(5) .
C15 N1 1.389(4) .
C15 C16 1.508(5) .
C16 O1 1.219(4) .
C16 N2 1.356(4) .
C17 C18 1.387(5) .
C17 C22 1.394(5) .
C17 N2 1.418(4) .
C18 C19 1.389(5) .
C19 C20 1.378(5) .
C20 C21 1.379(5) .
C21 C22 1.384(5) .
C23 N1 1.401(4) .
C23 C24 1.461(5) 3_565
C24 O2 1.216(4) .
C24 N1 1.407(4) .
C24 C23 1.461(5) 3_565
C25 S1 1.780(4) .
C26 S1 1.768(4) .
O3 S1 1.497(3) .

loop_
_geom_hbond_atom_site_label_D
_geom_hbond_atom_site_label_H
_geom_hbond_atom_site_label_A
_geom_hbond_distance_DH
_geom_hbond_distance_HA
_geom_hbond_distance_DA
_geom_hbond_angle_DHA
_geom_hbond_site_symmetry_A
N2 H2A O3 0.88 1.94 2.795(4) 164.9 1_565
N2 H2A S1 0.88 2.90 3.741(3) 160.6 1_565
